data_7213553
loop_
_publ_author_name
'Cheng, Xiao-Jie'
'Ji, Ning-Ning'
'Zhao, Yi'
'Liang, Li-Li'
'Xiao, Xin'
'Zhang, Yun-Qian'
'Xue, Sai-Feng'
'Zhu, Qian-Jiang'
'Tao, Zhu'

_publ_section_title
;
 [CdCl4]2&#x2212; anion-induced coordination of Ln3+ to cucurbit[8]uril
 and the formation of supramolecular self-assemblies: potential
 application in isolation of light lanthanides
;
_journal_issue 2
_journal_name_full CrystEngComm
_journal_page_first 144
_journal_paper_doi 10.1039/c3ce41769g
_journal_volume 16
_journal_year 2014
_chemical_formula_sum 'C96 H240 Cd2 Cl14 N66 Nd4 O110'
_chemical_formula_weight 5377.60
_chemical_name_systematic
;
 ?
;
_space_group_IT_number 2
_symmetry_cell_setting triclinic
_symmetry_space_group_name_Hall '-P 1'
_symmetry_space_group_name_H-M 'P -1'
_atom_sites_solution_hydrogens geom
_atom_sites_solution_primary direct
_atom_sites_solution_secondary difmap
_audit_creation_method SHELXL-97
_cell_angle_alpha 84.8960(10)
_cell_angle_beta 65.7330(10)
_cell_angle_gamma 71.5460(10)
_cell_formula_units_Z 1
_cell_length_a 17.1436(6)
_cell_length_b 18.0998(6)
_cell_length_c 18.3169(6)
_cell_measurement_temperature 223(2)
_cell_volume 4909.4(3)
_computing_structure_refinement 'SHELXL-97 (Sheldrick, 1997)'
_diffrn_ambient_temperature 223(2)
_diffrn_measured_fraction_theta_full 0.984
_diffrn_measured_fraction_theta_max 0.984
_diffrn_measurement_device_type 'Bruker Smart Apex2 CCD Detector'
_diffrn_measurement_method '\f and \w scan'
_diffrn_radiation_monochromator graphite
_diffrn_radiation_source 'fine-focus sealed tube'
_diffrn_radiation_type MoK\a
_diffrn_radiation_wavelength 0.71073
_diffrn_reflns_av_R_equivalents 0.0547
_diffrn_reflns_av_sigmaI/netI 0.0652
_diffrn_reflns_limit_h_max 20
_diffrn_reflns_limit_h_min -20
_diffrn_reflns_limit_k_max 21
_diffrn_reflns_limit_k_min -21
_diffrn_reflns_limit_l_max 20
_diffrn_reflns_limit_l_min -21
_diffrn_reflns_number 48500
_diffrn_reflns_theta_full 25.00
_diffrn_reflns_theta_max 25.00
_diffrn_reflns_theta_min 1.19
_exptl_absorpt_coefficient_mu 1.564
_exptl_absorpt_correction_T_max 0.6775
_exptl_absorpt_correction_T_min 0.6264
_exptl_absorpt_correction_type multi-scan
_exptl_absorpt_process_details 'SADABS (Bruker, 2008)'
_exptl_crystal_colour colorless
_exptl_crystal_density_diffrn 1.819
_exptl_crystal_density_method 'not measured'
_exptl_crystal_description prism
_exptl_crystal_F_000 2732
_exptl_crystal_size_max 0.33
_exptl_crystal_size_mid 0.31
_exptl_crystal_size_min 0.27
_platon_squeeze_details
;
;
_refine_diff_density_max 1.718
_refine_diff_density_min -1.633
_refine_diff_density_rms 0.149
_refine_ls_extinction_method none
_refine_ls_goodness_of_fit_ref 1.031
_refine_ls_hydrogen_treatment constr
_refine_ls_matrix_type full
_refine_ls_number_parameters 1109
_refine_ls_number_reflns 17027
_refine_ls_number_restraints 0
_refine_ls_restrained_S_all 1.031
_refine_ls_R_factor_all 0.0777
_refine_ls_R_factor_gt 0.0594
_refine_ls_shift/su_max 0.001
_refine_ls_shift/su_mean 0.000
_refine_ls_structure_factor_coef Fsqd
_refine_ls_weighting_details 'calc w=1/[\s^2^(Fo^2^)+(0.1218P)^2^+0.0000P] where P=(Fo^2^+2Fc^2^)/3'
_refine_ls_weighting_scheme calc
_refine_ls_wR_factor_gt 0.1760
_refine_ls_wR_factor_ref 0.1934
_reflns_number_gt 12318
_reflns_number_total 17027
_reflns_threshold_expression >2sigma(I)
_cod_data_source_file c3ce41769g.txt
_cod_data_source_block complex2
_cod_database_code 7213553

loop_
_symmetry_equiv_pos_as_xyz
'x, y, z'
'-x, -y, -z'

loop_
_atom_site_label
_atom_site_type_symbol
_atom_site_fract_x
_atom_site_fract_y
_atom_site_fract_z
_atom_site_U_iso_or_equiv
_atom_site_adp_type
_atom_site_occupancy
_atom_site_symmetry_multiplicity
_atom_site_calc_flag
_atom_site_refinement_flags
_atom_site_disorder_assembly
_atom_site_disorder_group
Cl5 Cl 0.7225(2) 0.08596(16) 0.83866(19) 0.0807(8) Uani 1 1 d . . .
Cl6 Cl 1.02497(17) 0.07504(16) 0.08270(18) 0.0763(7) Uani 1 1 d . . .
Cl7 Cl 0.9288(3) -0.3303(2) 0.0252(2) 0.1004(11) Uani 1 1 d . . .
N33 N 0.9961(4) -0.8149(4) 0.4214(4) 0.0448(15) Uani 1 1 d . . .
O1W O 1.1246(6) -0.2218(4) 0.1143(5) 0.082(2) Uani 1 1 d . . .
O2W O 1.2517(4) -0.2513(4) 0.1921(4) 0.0663(17) Uani 1 1 d . . .
O3W O 0.9403(5) -0.1840(4) 0.2657(6) 0.111(3) Uani 1 1 d . . .
O4W O 1.1615(4) -0.3017(4) 0.3537(4) 0.0687(18) Uani 1 1 d . . .
O5W O 1.0918(5) -0.1264(4) 0.2609(4) 0.080(2) Uani 1 1 d . . .
O6W O 0.9952(5) -0.1948(4) 0.3923(5) 0.090(2) Uani 1 1 d . . .
O7W O 1.0181(6) -0.3529(5) 0.3464(4) 0.090(2) Uani 1 1 d . . .
O8W O 1.0319(3) -0.8059(3) 0.1934(3) 0.0433(12) Uani 1 1 d . . .
O9W O 1.1383(4) -0.9278(3) 0.2630(4) 0.0591(16) Uani 1 1 d . . .
O10W O 1.2272(4) -0.8397(4) 0.1214(4) 0.0609(16) Uani 1 1 d . . .
O11W O 1.0944(4) -0.6862(3) 0.3626(3) 0.0613(16) Uani 1 1 d . . .
O12W O 1.2609(4) -0.8508(4) 0.2872(5) 0.077(2) Uani 1 1 d . . .
O17 O 1.0809(4) -0.8381(4) 0.4058(4) 0.0684(18) Uani 1 1 d . . .
O18 O 0.9752(4) -0.7772(5) 0.3673(4) 0.0695(19) Uani 1 1 d . . .
O19 O 0.9410(4) -0.8248(4) 0.4912(4) 0.0625(16) Uani 1 1 d . . .
Nd1 Nd 1.09318(3) -0.26346(2) 0.25283(3) 0.04502(15) Uani 1 1 d . . .
Nd2 Nd 1.12820(2) -0.78659(2) 0.25757(2) 0.03135(13) Uani 1 1 d . . .
Cl1 Cl 0.41433(14) 0.50917(12) 0.67837(13) 0.0538(5) Uani 1 1 d . . .
Cl2 Cl 0.23901(14) 0.44949(17) 0.88464(13) 0.0672(7) Uani 1 1 d . . .
Cl3 Cl 0.37440(16) 0.58858(16) 0.89342(17) 0.0758(7) Uani 1 1 d . . .
Cl4 Cl 0.48846(18) 0.36455(15) 0.8442(2) 0.0802(8) Uani 1 1 d . . .
Cd1 Cd 0.38008(4) 0.47835(4) 0.81741(4) 0.0455(3) Uani 0.965(2) 1 d P A 1
Cd1' Cd 0.3396(10) 0.5423(13) 0.8393(10) 0.049(7) Uani 0.035(2) 1 d P A 2
C1 C 1.2534(4) -0.4529(4) 0.1612(4) 0.0307(15) Uani 1 1 d . . .
C2 C 1.3563(4) -0.5789(4) 0.1252(4) 0.0314(15) Uani 1 1 d . . .
H2 H 1.4205 -0.5897 0.0888 0.038 Uiso 1 1 calc R . .
C3 C 1.2952(4) -0.5624(4) 0.0784(4) 0.0311(14) Uani 1 1 d . . .
H3 H 1.3304 -0.5691 0.0196 0.037 Uiso 1 1 calc R . .
C4 C 1.2729(4) -0.6661(4) 0.1630(4) 0.0298(15) Uani 1 1 d . . .
C5 C 1.1752(4) -0.4365(4) 0.0700(4) 0.0326(15) Uani 1 1 d . . .
H5A H 1.1723 -0.3816 0.0712 0.039 Uiso 1 1 calc R . .
H5B H 1.1973 -0.4537 0.0138 0.039 Uiso 1 1 calc R . .
C6 C 1.1830(4) -0.6330(4) 0.0824(4) 0.0328(15) Uani 1 1 d . . .
H6A H 1.2019 -0.6249 0.0248 0.039 Uiso 1 1 calc R . .
H6B H 1.1821 -0.6870 0.0912 0.039 Uiso 1 1 calc R . .
C7 C 1.0183(4) -0.3884(4) 0.1682(4) 0.0292(14) Uani 1 1 d . . .
C8 C 1.0558(4) -0.5048(4) 0.0976(4) 0.0279(14) Uani 1 1 d . . .
H8 H 1.0648 -0.5081 0.0409 0.034 Uiso 1 1 calc R . .
C9 C 0.9547(4) -0.4803(4) 0.1559(4) 0.0312(15) Uani 1 1 d . . .
H9 H 0.9149 -0.4722 0.1272 0.037 Uiso 1 1 calc R . .
C10 C 1.0294(4) -0.6030(4) 0.1898(4) 0.0301(15) Uani 1 1 d . . .
C11 C 0.8536(4) -0.3539(4) 0.2344(4) 0.0311(15) Uani 1 1 d . . .
H11A H 0.8599 -0.3027 0.2387 0.037 Uiso 1 1 calc R . .
H11B H 0.8205 -0.3492 0.2006 0.037 Uiso 1 1 calc R . .
C12 C 0.8629(4) -0.5601(4) 0.2542(4) 0.0335(15) Uani 1 1 d . . .
H12A H 0.8301 -0.5520 0.2197 0.040 Uiso 1 1 calc R . .
H12B H 0.8745 -0.6147 0.2687 0.040 Uiso 1 1 calc R . .
C13 C 0.7740(5) -0.3324(4) 0.3821(5) 0.0402(17) Uani 1 1 d . . .
C14 C 0.7540(4) -0.4296(4) 0.3258(4) 0.0297(14) Uani 1 1 d . . .
H14 H 0.7256 -0.4238 0.2873 0.036 Uiso 1 1 calc R . .
C15 C 0.6828(4) -0.4121(4) 0.4116(4) 0.0277(14) Uani 1 1 d . . .
H15 H 0.6211 -0.3902 0.4139 0.033 Uiso 1 1 calc R . .
C16 C 0.7679(4) -0.5430(4) 0.3973(4) 0.0330(15) Uani 1 1 d . . .
C17 C 0.6476(5) -0.3062(4) 0.5121(4) 0.0362(16) Uani 1 1 d . . .
H17A H 0.5875 -0.2896 0.5117 0.043 Uiso 1 1 calc R . .
H17B H 0.6658 -0.2595 0.5091 0.043 Uiso 1 1 calc R . .
C18 C 0.6319(4) -0.5035(4) 0.5236(4) 0.0321(15) Uani 1 1 d . . .
H18A H 0.5712 -0.4805 0.5250 0.039 Uiso 1 1 calc R . .
H18B H 0.6439 -0.5601 0.5261 0.039 Uiso 1 1 calc R . .
C19 C 0.6527(4) -0.3059(4) 0.6447(4) 0.0301(14) Uani 1 1 d . . .
C20 C 0.5887(4) -0.3949(4) 0.6230(4) 0.0287(14) Uani 1 1 d . . .
H20 H 0.5291 -0.3748 0.6203 0.034 Uiso 1 1 calc R . .
C21 C 0.5805(4) -0.3982(4) 0.7102(4) 0.0288(14) Uani 1 1 d . . .
H21 H 0.5171 -0.3859 0.7493 0.035 Uiso 1 1 calc R . .
C22 C 0.6577(4) -0.5225(4) 0.6470(4) 0.0324(15) Uani 1 1 d . . .
C23 C 0.6030(4) -0.3063(3) 0.7911(4) 0.0279(14) Uani 1 1 d . . .
H23A H 0.5400 -0.2990 0.8271 0.033 Uiso 1 1 calc R . .
H23B H 0.6119 -0.2548 0.7826 0.033 Uiso 1 1 calc R . .
C24 C 0.6259(4) -0.5129(4) 0.7907(4) 0.0313(15) Uani 1 1 d . . .
H24A H 0.5627 -0.4966 0.8286 0.038 Uiso 1 1 calc R . .
H24B H 0.6455 -0.5697 0.7829 0.038 Uiso 1 1 calc R . .
C25 C 0.7372(5) -0.1179(4) 0.1875(4) 0.0391(17) Uani 1 1 d . . .
C26 C 0.6354(4) -0.0625(4) 0.1270(4) 0.0362(16) Uani 1 1 d . . .
H26 H 0.6437 -0.0821 0.0748 0.043 Uiso 1 1 calc R . .
C27 C 0.6946(4) -0.0073(4) 0.1173(4) 0.0321(15) Uani 1 1 d . . .
H27 H 0.7304 -0.0004 0.0603 0.039 Uiso 1 1 calc R . .
C28 C 0.5421(5) 0.0624(4) 0.1853(4) 0.0408(17) Uani 1 1 d . . .
C29 C 0.8312(4) -0.0288(4) 0.1470(5) 0.0419(18) Uani 1 1 d . . .
H29A H 0.8729 -0.0746 0.1586 0.050 Uiso 1 1 calc R . .
H29B H 0.8607 -0.0174 0.0908 0.050 Uiso 1 1 calc R . .
C30 C 0.6482(6) 0.1383(4) 0.1470(5) 0.048(2) Uani 1 1 d . . .
H30A H 0.5928 0.1815 0.1571 0.057 Uiso 1 1 calc R . .
H30B H 0.6893 0.1395 0.0910 0.057 Uiso 1 1 calc R . .
C31 C 0.8442(4) 0.0288(4) 0.2558(5) 0.0380(17) Uani 1 1 d . . .
C32 C 0.7867(4) 0.1162(4) 0.1770(4) 0.0339(15) Uani 1 1 d . . .
H32 H 0.8226 0.1240 0.1203 0.041 Uiso 1 1 calc R . .
C33 C 0.8009(4) 0.1616(4) 0.2353(4) 0.0373(16) Uani 1 1 d . . .
H33 H 0.8460 0.1888 0.2060 0.045 Uiso 1 1 calc R . .
C34 C 0.6499(5) 0.2089(4) 0.2542(5) 0.0387(17) Uani 1 1 d . . .
C35 C 0.8738(4) 0.1125(4) 0.3332(5) 0.0381(17) Uani 1 1 d . . .
H35A H 0.9102 0.1473 0.3077 0.046 Uiso 1 1 calc R . .
H35B H 0.9145 0.0620 0.3380 0.046 Uiso 1 1 calc R . .
C36 C 0.6990(5) 0.2824(4) 0.3283(4) 0.0365(16) Uani 1 1 d . . .
H36A H 0.7505 0.3024 0.3034 0.044 Uiso 1 1 calc R . .
H36B H 0.6452 0.3243 0.3304 0.044 Uiso 1 1 calc R . .
C37 C 0.8075(5) 0.1084(4) 0.4803(5) 0.0390(17) Uani 1 1 d . . .
C38 C 0.7686(4) 0.2289(4) 0.4272(4) 0.0309(15) Uani 1 1 d . . .
H38 H 0.8133 0.2571 0.4014 0.037 Uiso 1 1 calc R . .
C39 C 0.7278(4) 0.2388(4) 0.5210(4) 0.0375(16) Uani 1 1 d . . .
H39 H 0.7534 0.2718 0.5390 0.045 Uiso 1 1 calc R . .
C40 C 0.6126(4) 0.2912(4) 0.4758(4) 0.0341(15) Uani 1 1 d . . .
C41 C 0.7470(4) 0.1409(5) 0.6247(5) 0.0466(19) Uani 1 1 d . . .
H41A H 0.7921 0.0909 0.6230 0.056 Uiso 1 1 calc R . .
H41B H 0.7607 0.1810 0.6455 0.056 Uiso 1 1 calc R . .
C42 C 0.5682(4) 0.3052(4) 0.6210(4) 0.0356(16) Uani 1 1 d . . .
H42A H 0.5956 0.3314 0.6439 0.043 Uiso 1 1 calc R . .
H42B H 0.5159 0.3447 0.6170 0.043 Uiso 1 1 calc R . .
C43 C 0.6440(5) 0.0685(4) 0.7088(5) 0.0414(18) Uani 1 1 d . . .
C44 C 0.5861(4) 0.2032(4) 0.7219(5) 0.0360(16) Uani 1 1 d . . .
H44 H 0.6055 0.2365 0.7466 0.043 Uiso 1 1 calc R . .
C45 C 0.5167(4) 0.1699(4) 0.7854(4) 0.0348(15) Uani 1 1 d . . .
H45 H 0.5046 0.1858 0.8404 0.042 Uiso 1 1 calc R . .
C46 C 0.4493(5) 0.2491(4) 0.7066(5) 0.0391(17) Uani 1 1 d . . .
C47 C 0.5331(5) 0.0291(4) 0.8268(5) 0.0424(18) Uani 1 1 d . . .
H47A H 0.5186 0.0497 0.8801 0.051 Uiso 1 1 calc R . .
H47B H 0.5836 -0.0191 0.8151 0.051 Uiso 1 1 calc R . .
C48 C 0.6510(4) -0.1982(4) 0.1749(5) 0.0440(19) Uani 1 1 d . . .
H48A H 0.6957 -0.2379 0.1895 0.053 Uiso 1 1 calc R . .
H48B H 0.6602 -0.2125 0.1210 0.053 Uiso 1 1 calc R . .
N1 N 1.3217(3) -0.5075(3) 0.1742(3) 0.0285(12) Uani 1 1 d . . .
N2 N 1.2386(3) -0.4829(3) 0.1034(3) 0.0285(12) Uani 1 1 d . . .
N3 N 1.3389(3) -0.6454(3) 0.1704(3) 0.0297(12) Uani 1 1 d . . .
N4 N 1.2469(3) -0.6199(3) 0.1093(3) 0.0298(12) Uani 1 1 d . . .
N5 N 1.0855(3) -0.4431(3) 0.1135(3) 0.0280(12) Uani 1 1 d . . .
N6 N 0.9421(3) -0.4089(3) 0.1953(3) 0.0271(12) Uani 1 1 d . . .
N7 N 1.0935(3) -0.5802(3) 0.1256(3) 0.0285(12) Uani 1 1 d . . .
N8 N 0.9486(3) -0.5455(3) 0.2091(3) 0.0309(12) Uani 1 1 d . . .
N9 N 0.8016(3) -0.3743(3) 0.3126(3) 0.0305(12) Uani 1 1 d . . .
N10 N 0.7095(4) -0.3564(3) 0.4420(3) 0.0310(12) Uani 1 1 d . . .
N11 N 0.8074(3) -0.5111(3) 0.3259(3) 0.0320(12) Uani 1 1 d . . .
N12 N 0.6966(4) -0.4862(3) 0.4481(3) 0.0310(12) Uani 1 1 d . . .
N13 N 0.6427(4) -0.3427(3) 0.5873(3) 0.0310(12) Uani 1 1 d . . .
N14 N 0.6209(3) -0.3402(3) 0.7151(3) 0.0302(12) Uani 1 1 d . . .
N15 N 0.6347(3) -0.4746(3) 0.5921(3) 0.0286(12) Uani 1 1 d . . .
N16 N 0.6324(4) -0.4785(3) 0.7147(3) 0.0323(13) Uani 1 1 d . . .
N17 N 0.6658(4) -0.1238(3) 0.1736(4) 0.0379(14) Uani 1 1 d . . .
N18 N 0.7506(4) -0.0473(3) 0.1582(4) 0.0380(14) Uani 1 1 d . . .
N19 N 0.5439(4) -0.0109(3) 0.1715(4) 0.0392(14) Uani 1 1 d . . .
N20 N 0.6273(4) 0.0657(3) 0.1582(4) 0.0442(15) Uani 1 1 d . . .
N21 N 0.8134(4) 0.0367(3) 0.1973(4) 0.0369(14) Uani 1 1 d . . .
N22 N 0.8324(4) 0.1021(3) 0.2831(4) 0.0373(14) Uani 1 1 d . . .
N23 N 0.6890(4) 0.1503(3) 0.1986(4) 0.0419(15) Uani 1 1 d . . .
N24 N 0.7127(4) 0.2170(3) 0.2784(4) 0.0353(13) Uani 1 1 d . . .
N25 N 0.8098(3) 0.1448(3) 0.4130(4) 0.0342(13) Uani 1 1 d . . .
N26 N 0.7544(4) 0.1586(3) 0.5435(4) 0.0390(14) Uani 1 1 d . . .
N27 N 0.6886(4) 0.2620(3) 0.4088(4) 0.0368(14) Uani 1 1 d . . .
N28 N 0.6319(3) 0.2756(3) 0.5415(4) 0.0346(13) Uani 1 1 d . . .
N29 N 0.6593(4) 0.1367(4) 0.6791(4) 0.0415(15) Uani 1 1 d . . .
N30 N 0.5609(4) 0.0849(3) 0.7687(4) 0.0392(14) Uani 1 1 d . . .
N31 N 0.5371(3) 0.2488(3) 0.6758(3) 0.0321(13) Uani 1 1 d . . .
N32 N 0.4387(4) 0.1982(3) 0.7690(4) 0.0439(15) Uani 1 1 d . . .
O1 O 1.2130(3) -0.3876(3) 0.1941(3) 0.0375(11) Uani 1 1 d . . .
O2 O 1.0254(3) -0.3279(3) 0.1886(3) 0.0391(11) Uani 1 1 d . . .
O3 O 0.8023(4) -0.2785(3) 0.3875(3) 0.0563(15) Uani 1 1 d . . .
O4 O 0.6848(4) -0.2528(3) 0.6344(3) 0.0473(13) Uani 1 1 d . . .
O5 O 1.2435(3) -0.7192(3) 0.1986(3) 0.0383(11) Uani 1 1 d . . .
O6 O 1.0430(3) -0.6646(2) 0.2226(3) 0.0342(11) Uani 1 1 d . . .
O7 O 0.7921(3) -0.6124(3) 0.4125(3) 0.0423(12) Uani 1 1 d . . .
O8 O 0.6922(3) -0.5939(3) 0.6376(3) 0.0430(12) Uani 1 1 d . . .
O9 O 0.7794(4) -0.1639(3) 0.2198(4) 0.0526(14) Uani 1 1 d . . .
O10 O 0.8768(4) -0.0323(3) 0.2827(4) 0.0547(15) Uani 1 1 d . . .
O11 O 0.8482(4) 0.0382(3) 0.4829(4) 0.0587(16) Uani 1 1 d . . .
O12 O 0.6987(4) 0.0028(3) 0.6848(4) 0.0529(14) Uani 1 1 d . . .
O13 O 0.4724(4) 0.1172(3) 0.2165(4) 0.0547(15) Uani 1 1 d . . .
O14 O 0.5710(3) 0.2487(3) 0.2800(4) 0.0489(13) Uani 1 1 d . . .
O15 O 0.5387(3) 0.3276(3) 0.4763(3) 0.0438(12) Uani 1 1 d . . .
O16 O 0.3920(3) 0.2851(3) 0.6822(3) 0.0470(13) Uani 1 1 d . . .

loop_
_atom_site_aniso_label
_atom_site_aniso_U_11
_atom_site_aniso_U_22
_atom_site_aniso_U_33
_atom_site_aniso_U_23
_atom_site_aniso_U_13
_atom_site_aniso_U_12
Cl5 0.0927(18) 0.0670(16) 0.097(2) 0.0131(15) -0.0441(16) -0.0388(14)
Cl6 0.0733(15) 0.0651(16) 0.0887(19) -0.0144(14) -0.0299(14) -0.0181(12)
Cl7 0.150(3) 0.108(2) 0.106(2) 0.046(2) -0.090(2) -0.080(2)
N33 0.039(3) 0.048(4) 0.049(4) 0.003(3) -0.017(3) -0.016(3)
O1W 0.128(6) 0.066(5) 0.090(5) 0.037(4) -0.066(5) -0.058(4)
O2W 0.060(4) 0.049(4) 0.089(5) 0.008(3) -0.024(3) -0.023(3)
O3W 0.102(6) 0.045(4) 0.221(10) -0.032(5) -0.118(7) 0.012(4)
O4W 0.063(4) 0.064(4) 0.056(4) -0.004(3) -0.025(3) 0.014(3)
O5W 0.089(5) 0.054(4) 0.078(5) -0.014(4) -0.009(4) -0.028(4)
O6W 0.071(4) 0.078(5) 0.099(6) -0.021(4) -0.018(4) -0.010(4)
O7W 0.122(6) 0.096(6) 0.063(5) 0.022(4) -0.027(4) -0.065(5)
O8W 0.044(3) 0.035(3) 0.053(3) -0.005(2) -0.021(2) -0.011(2)
O9W 0.074(4) 0.026(3) 0.082(4) 0.006(3) -0.034(3) -0.019(3)
O10W 0.050(3) 0.068(4) 0.055(4) -0.025(3) -0.004(3) -0.021(3)
O11W 0.099(5) 0.047(4) 0.045(4) -0.001(3) -0.029(3) -0.032(3)
O12W 0.055(3) 0.056(4) 0.145(7) 0.049(4) -0.064(4) -0.031(3)
O17 0.060(4) 0.077(5) 0.077(5) 0.022(4) -0.038(3) -0.025(3)
O18 0.045(3) 0.117(6) 0.044(4) -0.011(4) -0.017(3) -0.019(3)
O19 0.046(3) 0.089(5) 0.050(4) 0.001(3) -0.009(3) -0.030(3)
Nd1 0.0456(2) 0.0296(2) 0.0675(3) 0.0049(2) -0.0317(2) -0.01036(18)
Nd2 0.02931(19) 0.0229(2) 0.0414(3) 0.00270(16) -0.01499(16) -0.00689(14)
Cl1 0.0554(11) 0.0435(11) 0.0471(12) 0.0067(9) -0.0060(9) -0.0162(9)
Cl2 0.0543(12) 0.130(2) 0.0372(12) 0.0190(12) -0.0209(10) -0.0554(14)
Cl3 0.0568(13) 0.0789(17) 0.0795(18) -0.0307(14) -0.0073(12) -0.0233(12)
Cl4 0.0746(16) 0.0531(15) 0.114(2) 0.0037(15) -0.0463(16) -0.0110(12)
Cd1 0.0372(3) 0.0531(5) 0.0437(4) 0.0010(3) -0.0097(3) -0.0194(3)
Cd1' 0.028(9) 0.069(17) 0.042(11) -0.010(9) 0.006(7) -0.027(10)
C1 0.029(3) 0.032(4) 0.034(4) 0.008(3) -0.012(3) -0.015(3)
C2 0.027(3) 0.037(4) 0.027(4) 0.010(3) -0.007(3) -0.014(3)
C3 0.033(3) 0.035(4) 0.021(4) 0.009(3) -0.007(3) -0.013(3)
C4 0.023(3) 0.026(4) 0.030(4) -0.006(3) -0.008(3) 0.004(3)
C5 0.039(3) 0.035(4) 0.025(4) 0.018(3) -0.018(3) -0.011(3)
C6 0.028(3) 0.035(4) 0.033(4) -0.009(3) -0.014(3) -0.001(3)
C7 0.035(3) 0.026(4) 0.032(4) 0.005(3) -0.020(3) -0.009(3)
C8 0.027(3) 0.036(4) 0.025(4) 0.002(3) -0.015(3) -0.009(3)
C9 0.033(3) 0.023(3) 0.044(4) -0.001(3) -0.022(3) -0.006(3)
C10 0.024(3) 0.023(4) 0.042(4) -0.011(3) -0.019(3) 0.004(3)
C11 0.036(3) 0.015(3) 0.036(4) 0.001(3) -0.014(3) -0.001(3)
C12 0.022(3) 0.026(4) 0.043(4) -0.006(3) -0.007(3) -0.001(3)
C13 0.042(4) 0.037(4) 0.042(5) 0.007(4) -0.021(3) -0.008(3)
C14 0.035(3) 0.022(3) 0.033(4) 0.005(3) -0.018(3) -0.005(3)
C15 0.033(3) 0.024(3) 0.025(4) 0.004(3) -0.012(3) -0.008(3)
C16 0.038(3) 0.025(4) 0.045(4) 0.010(3) -0.023(3) -0.016(3)
C17 0.048(4) 0.022(4) 0.032(4) 0.002(3) -0.016(3) -0.001(3)
C18 0.040(3) 0.031(4) 0.033(4) 0.004(3) -0.014(3) -0.023(3)
C19 0.028(3) 0.021(3) 0.034(4) 0.000(3) -0.012(3) 0.001(3)
C20 0.029(3) 0.026(3) 0.032(4) -0.003(3) -0.014(3) -0.005(3)
C21 0.028(3) 0.031(4) 0.030(4) 0.004(3) -0.017(3) -0.007(3)
C22 0.027(3) 0.034(4) 0.042(4) 0.013(3) -0.020(3) -0.012(3)
C23 0.029(3) 0.010(3) 0.040(4) 0.000(3) -0.017(3) 0.003(2)
C24 0.029(3) 0.029(4) 0.044(4) 0.015(3) -0.022(3) -0.014(3)
C25 0.044(4) 0.030(4) 0.038(4) -0.011(3) -0.015(3) -0.003(3)
C26 0.039(4) 0.026(4) 0.038(4) 0.000(3) -0.015(3) -0.003(3)
C27 0.039(3) 0.023(3) 0.031(4) 0.001(3) -0.013(3) -0.007(3)
C28 0.054(4) 0.025(4) 0.036(4) 0.001(3) -0.020(4) 0.000(3)
C29 0.031(3) 0.040(4) 0.047(5) -0.010(4) -0.014(3) 0.001(3)
C30 0.060(5) 0.028(4) 0.067(6) 0.008(4) -0.044(4) -0.006(3)
C31 0.027(3) 0.029(4) 0.048(5) -0.007(3) -0.011(3) 0.002(3)
C32 0.038(3) 0.022(3) 0.033(4) -0.003(3) -0.012(3) 0.000(3)
C33 0.035(4) 0.033(4) 0.040(4) 0.002(3) -0.012(3) -0.009(3)
C34 0.040(4) 0.023(4) 0.046(5) 0.006(3) -0.020(3) 0.001(3)
C35 0.035(3) 0.017(3) 0.056(5) -0.004(3) -0.019(3) 0.003(3)
C36 0.042(4) 0.030(4) 0.038(4) 0.007(3) -0.019(3) -0.010(3)
C37 0.040(4) 0.021(4) 0.054(5) -0.001(3) -0.015(4) -0.013(3)
C38 0.018(3) 0.022(3) 0.045(4) -0.006(3) -0.011(3) 0.003(2)
C39 0.026(3) 0.038(4) 0.046(4) 0.003(3) -0.018(3) -0.003(3)
C40 0.035(4) 0.030(4) 0.041(4) 0.007(3) -0.018(3) -0.012(3)
C41 0.031(4) 0.051(5) 0.048(5) -0.005(4) -0.020(3) 0.008(3)
C42 0.033(3) 0.018(3) 0.047(4) -0.001(3) -0.014(3) 0.002(3)
C43 0.040(4) 0.025(4) 0.047(5) 0.009(3) -0.015(3) 0.001(3)
C44 0.037(3) 0.015(3) 0.049(5) 0.000(3) -0.021(3) 0.008(3)
C45 0.041(4) 0.020(3) 0.039(4) 0.007(3) -0.019(3) -0.002(3)
C46 0.033(4) 0.036(4) 0.041(4) 0.004(3) -0.010(3) -0.007(3)
C47 0.034(4) 0.036(4) 0.045(5) 0.016(4) -0.015(3) 0.000(3)
C48 0.035(4) 0.011(3) 0.069(6) 0.003(3) -0.015(4) 0.005(3)
N1 0.026(3) 0.032(3) 0.031(3) 0.006(2) -0.013(2) -0.013(2)
N2 0.028(3) 0.029(3) 0.031(3) 0.005(2) -0.012(2) -0.012(2)
N3 0.027(3) 0.034(3) 0.028(3) 0.008(2) -0.013(2) -0.008(2)
N4 0.032(3) 0.027(3) 0.031(3) 0.004(2) -0.015(2) -0.008(2)
N5 0.025(2) 0.023(3) 0.037(3) 0.003(2) -0.015(2) -0.004(2)
N6 0.026(3) 0.015(3) 0.036(3) -0.003(2) -0.014(2) 0.002(2)
N7 0.024(3) 0.022(3) 0.032(3) 0.000(2) -0.010(2) 0.002(2)
N8 0.034(3) 0.023(3) 0.035(3) 0.005(2) -0.012(2) -0.011(2)
N9 0.028(3) 0.029(3) 0.030(3) 0.006(2) -0.009(2) -0.008(2)
N10 0.044(3) 0.013(3) 0.031(3) 0.002(2) -0.011(3) -0.008(2)
N11 0.032(3) 0.018(3) 0.037(3) 0.003(2) -0.011(2) 0.000(2)
N12 0.044(3) 0.020(3) 0.026(3) -0.001(2) -0.014(2) -0.004(2)
N13 0.042(3) 0.026(3) 0.026(3) 0.010(2) -0.014(2) -0.015(2)
N14 0.031(3) 0.034(3) 0.026(3) 0.003(2) -0.013(2) -0.011(2)
N15 0.039(3) 0.020(3) 0.030(3) 0.000(2) -0.016(2) -0.010(2)
N16 0.043(3) 0.022(3) 0.037(3) 0.009(3) -0.023(3) -0.010(2)
N17 0.043(3) 0.018(3) 0.045(4) 0.005(3) -0.013(3) -0.006(2)
N18 0.039(3) 0.026(3) 0.051(4) 0.004(3) -0.026(3) -0.003(2)
N19 0.038(3) 0.031(3) 0.044(4) 0.005(3) -0.014(3) -0.010(3)
N20 0.047(3) 0.024(3) 0.063(4) 0.002(3) -0.028(3) -0.004(3)
N21 0.036(3) 0.020(3) 0.047(4) -0.006(3) -0.016(3) 0.003(2)
N22 0.037(3) 0.023(3) 0.050(4) -0.002(3) -0.020(3) -0.001(2)
N23 0.044(3) 0.027(3) 0.057(4) -0.007(3) -0.031(3) 0.000(3)
N24 0.033(3) 0.025(3) 0.040(4) -0.001(3) -0.016(3) 0.002(2)
N25 0.028(3) 0.018(3) 0.049(4) 0.000(3) -0.016(3) 0.004(2)
N26 0.036(3) 0.032(3) 0.040(4) 0.003(3) -0.013(3) -0.001(2)
N27 0.029(3) 0.039(3) 0.038(4) 0.003(3) -0.016(3) -0.003(2)
N28 0.024(3) 0.026(3) 0.044(4) -0.001(3) -0.013(3) 0.005(2)
N29 0.033(3) 0.036(4) 0.044(4) 0.012(3) -0.013(3) -0.003(3)
N30 0.035(3) 0.023(3) 0.050(4) 0.007(3) -0.013(3) -0.004(2)
N31 0.033(3) 0.022(3) 0.040(3) 0.013(2) -0.016(3) -0.009(2)
N32 0.033(3) 0.034(3) 0.058(4) 0.014(3) -0.018(3) -0.006(3)
O1 0.042(3) 0.023(3) 0.048(3) 0.002(2) -0.022(2) -0.005(2)
O2 0.036(2) 0.039(3) 0.043(3) -0.003(2) -0.016(2) -0.011(2)
O3 0.081(4) 0.041(3) 0.048(3) 0.002(3) -0.009(3) -0.044(3)
O4 0.060(3) 0.053(3) 0.038(3) 0.008(3) -0.017(3) -0.034(3)
O5 0.041(3) 0.035(3) 0.048(3) 0.015(2) -0.025(2) -0.019(2)
O6 0.030(2) 0.011(2) 0.051(3) -0.004(2) -0.016(2) 0.0081(17)
O7 0.055(3) 0.025(3) 0.050(3) 0.006(2) -0.027(3) -0.011(2)
O8 0.051(3) 0.030(3) 0.052(3) 0.005(2) -0.025(3) -0.014(2)
O9 0.067(3) 0.029(3) 0.061(4) 0.012(3) -0.037(3) -0.001(3)
O10 0.068(4) 0.037(3) 0.064(4) 0.000(3) -0.040(3) -0.004(3)
O11 0.057(3) 0.022(3) 0.068(4) 0.012(3) -0.012(3) 0.005(2)
O12 0.051(3) 0.033(3) 0.059(4) 0.004(3) -0.019(3) 0.001(2)
O13 0.056(3) 0.024(3) 0.071(4) -0.002(3) -0.024(3) 0.005(2)
O14 0.040(3) 0.036(3) 0.066(4) -0.003(3) -0.026(3) 0.003(2)
O15 0.029(2) 0.043(3) 0.052(3) 0.001(2) -0.019(2) 0.003(2)
O16 0.040(3) 0.033(3) 0.070(4) 0.012(3) -0.029(3) -0.006(2)

loop_
_atom_type_symbol
_atom_type_description
_atom_type_scat_dispersion_real
_atom_type_scat_dispersion_imag
_atom_type_scat_source
C C 0.0033 0.0016 'International Tables Vol C Tables 4.2.6.8 and 6.1.1.4'
H H 0.0000 0.0000 'International Tables Vol C Tables 4.2.6.8 and 6.1.1.4'
N N 0.0061 0.0033 'International Tables Vol C Tables 4.2.6.8 and 6.1.1.4'
O O 0.0106 0.0060 'International Tables Vol C Tables 4.2.6.8 and 6.1.1.4'
Cl Cl 0.1484 0.1585 'International Tables Vol C Tables 4.2.6.8 and 6.1.1.4'
Cd Cd -0.8075 1.2024 'International Tables Vol C Tables 4.2.6.8 and 6.1.1.4'
Nd Nd -0.1943 3.0179 'International Tables Vol C Tables 4.2.6.8 and 6.1.1.4'

loop_
_geom_angle_atom_site_label_1
_geom_angle_atom_site_label_2
_geom_angle_atom_site_label_3
_geom_angle
_geom_angle_site_symmetry_1
_geom_angle_site_symmetry_3
O18 N33 O19 125.9(6) . .
O18 N33 O17 115.2(6) . .
O19 N33 O17 118.5(7) . .
N33 O17 Nd2 94.1(4) . .
N33 O18 Nd2 101.6(4) . .
O1W Nd1 O1 87.1(2) . .
O1W Nd1 O3W 79.0(3) . .
O1 Nd1 O3W 142.90(19) . .
O1W Nd1 O5W 76.8(2) . .
O1 Nd1 O5W 134.0(2) . .
O3W Nd1 O5W 75.9(2) . .
O1W Nd1 O7W 138.9(2) . .
O1 Nd1 O7W 82.2(2) . .
O3W Nd1 O7W 86.1(3) . .
O5W Nd1 O7W 136.0(2) . .
O1W Nd1 O4W 143.0(2) . .
O1 Nd1 O4W 76.69(18) . .
O3W Nd1 O4W 132.1(3) . .
O5W Nd1 O4W 90.9(2) . .
O7W Nd1 O4W 72.0(3) . .
O1W Nd1 O2 69.82(19) . .
O1 Nd1 O2 76.66(15) . .
O3W Nd1 O2 66.27(19) . .
O5W Nd1 O2 133.1(2) . .
O7W Nd1 O2 69.2(2) . .
O4W Nd1 O2 135.1(2) . .
O1W Nd1 O2W 72.1(2) . .
O1 Nd1 O2W 66.11(17) . .
O3W Nd1 O2W 137.7(3) . .
O5W Nd1 O2W 68.0(2) . .
O7W Nd1 O2W 135.5(3) . .
O4W Nd1 O2W 70.9(2) . .
O2 Nd1 O2W 127.18(19) . .
O1W Nd1 O6W 134.3(3) . .
O1 Nd1 O6W 137.9(2) . .
O3W Nd1 O6W 67.6(3) . .
O5W Nd1 O6W 65.8(2) . .
O7W Nd1 O6W 70.2(3) . .
O4W Nd1 O6W 65.1(2) . .
O2 Nd1 O6W 119.1(2) . .
O2W Nd1 O6W 113.6(2) . .
O6 Nd2 O10W 97.3(2) . .
O6 Nd2 O12W 144.52(17) . .
O10W Nd2 O12W 84.6(2) . .
O6 Nd2 O5 78.84(15) . .
O10W Nd2 O5 70.90(18) . .
O12W Nd2 O5 68.29(17) . .
O6 Nd2 O9W 139.16(17) . .
O10W Nd2 O9W 75.5(2) . .
O12W Nd2 O9W 75.8(2) . .
O5 Nd2 O9W 132.25(18) . .
O6 Nd2 O8W 67.42(15) . .
O10W Nd2 O8W 72.52(18) . .
O12W Nd2 O8W 144.2(2) . .
O5 Nd2 O8W 125.55(16) . .
O9W Nd2 O8W 72.15(18) . .
O6 Nd2 O11W 74.37(18) . .
O10W Nd2 O11W 144.46(19) . .
O12W Nd2 O11W 83.6(2) . .
O5 Nd2 O11W 73.59(19) . .
O9W Nd2 O11W 132.8(2) . .
O8W Nd2 O11W 130.43(19) . .
O6 Nd2 O18 81.8(2) . .
O10W Nd2 O18 142.02(19) . .
O12W Nd2 O18 117.7(2) . .
O5 Nd2 O18 144.0(2) . .
O9W Nd2 O18 80.7(2) . .
O8W Nd2 O18 72.22(18) . .
O11W Nd2 O18 72.1(2) . .
O6 Nd2 O17 123.56(18) . .
O10W Nd2 O17 137.7(2) . .
O12W Nd2 O17 68.8(2) . .
O5 Nd2 O17 123.31(17) . .
O9W Nd2 O17 66.6(2) . .
O8W Nd2 O17 110.95(18) . .
O11W Nd2 O17 66.4(2) . .
O18 Nd2 O17 48.9(2) . .
Cd1 Cl1 Cd1' 25.0(5) . .
Cd1 Cl2 Cd1' 26.0(4) . .
Cd1' Cl3 Cd1 24.1(7) . .
Cl1 Cd1 Cl2 113.74(7) . .
Cl1 Cd1 Cl4 116.85(9) . .
Cl2 Cd1 Cl4 102.95(10) . .
Cl1 Cd1 Cl3 110.20(9) . .
Cl2 Cd1 Cl3 108.20(9) . .
Cl4 Cd1 Cl3 104.09(10) . .
Cl3 Cd1' Cl2 130.9(9) . .
Cl3 Cd1' Cl1 128.1(7) . .
Cl2 Cd1' Cl1 98.7(6) . .
O1 C1 N1 126.1(6) . .
O1 C1 N2 125.7(6) . .
N1 C1 N2 108.3(6) . .
N3 C2 N1 113.8(5) . .
N3 C2 C3 103.6(5) . .
N1 C2 C3 102.8(5) . .
N3 C2 H2 112.0 . .
N1 C2 H2 112.0 . .
C3 C2 H2 112.0 . .
N2 C3 N4 113.5(5) . .
N2 C3 C2 103.6(5) . .
N4 C3 C2 102.2(5) . .
N2 C3 H3 112.3 . .
N4 C3 H3 112.3 . .
C2 C3 H3 112.3 . .
O5 C4 N3 124.9(6) . .
O5 C4 N4 126.7(6) . .
N3 C4 N4 108.4(6) . .
N5 C5 N2 112.5(5) . .
N5 C5 H5A 109.1 . .
N2 C5 H5A 109.1 . .
N5 C5 H5B 109.1 . .
N2 C5 H5B 109.1 . .
H5A C5 H5B 107.8 . .
N7 C6 N4 110.5(5) . .
N7 C6 H6A 109.5 . .
N4 C6 H6A 109.5 . .
N7 C6 H6B 109.5 . .
N4 C6 H6B 109.5 . .
H6A C6 H6B 108.1 . .
O2 C7 N5 124.9(6) . .
O2 C7 N6 125.9(6) . .
N5 C7 N6 109.1(5) . .
N5 C8 N7 113.2(5) . .
N5 C8 C9 102.4(5) . .
N7 C8 C9 103.5(5) . .
N5 C8 H8 112.3 . .
N7 C8 H8 112.3 . .
C9 C8 H8 112.3 . .
N6 C9 N8 113.5(6) . .
N6 C9 C8 103.3(5) . .
N8 C9 C8 103.1(5) . .
N6 C9 H9 112.1 . .
N8 C9 H9 112.1 . .
C8 C9 H9 112.1 . .
O6 C10 N8 126.4(6) . .
O6 C10 N7 125.2(5) . .
N8 C10 N7 108.3(6) . .
N9 C11 N6 114.4(5) . .
N9 C11 H11A 108.6 . .
N6 C11 H11A 108.6 . .
N9 C11 H11B 108.6 . .
N6 C11 H11B 108.6 . .
H11A C11 H11B 107.6 . .
N11 C12 N8 113.6(5) . .
N11 C12 H12A 108.8 . .
N8 C12 H12A 108.8 . .
N11 C12 H12B 108.8 . .
N8 C12 H12B 108.8 . .
H12A C12 H12B 107.7 . .
O3 C13 N10 126.1(7) . .
O3 C13 N9 124.1(7) . .
N10 C13 N9 109.7(6) . .
N9 C14 N11 114.7(5) . .
N9 C14 C15 105.5(5) . .
N11 C14 C15 103.8(5) . .
N9 C14 H14 110.8 . .
N11 C14 H14 110.8 . .
C15 C14 H14 110.8 . .
N12 C15 N10 112.9(5) . .
N12 C15 C14 104.0(5) . .
N10 C15 C14 102.1(5) . .
N12 C15 H15 112.4 . .
N10 C15 H15 112.4 . .
C14 C15 H15 112.4 . .
O7 C16 N12 125.4(6) . .
O7 C16 N11 125.5(7) . .
N12 C16 N11 109.1(5) . .
N10 C17 N13 113.8(5) . .
N10 C17 H17A 108.8 . .
N13 C17 H17A 108.8 . .
N10 C17 H17B 108.8 . .
N13 C17 H17B 108.8 . .
H17A C17 H17B 107.7 . .
N15 C18 N12 113.1(5) . .
N15 C18 H18A 109.0 . .
N12 C18 H18A 109.0 . .
N15 C18 H18B 109.0 . .
N12 C18 H18B 109.0 . .
H18A C18 H18B 107.8 . .
O4 C19 N14 125.5(6) . .
O4 C19 N13 126.7(6) . .
N14 C19 N13 107.8(5) . .
N15 C20 N13 113.6(5) . .
N15 C20 C21 103.7(5) . .
N13 C20 C21 103.1(5) . .
N15 C20 H20 111.9 . .
N13 C20 H20 111.9 . .
C21 C20 H20 111.9 . .
N14 C21 N16 114.2(5) . .
N14 C21 C20 103.4(5) . .
N16 C21 C20 103.2(5) . .
N14 C21 H21 111.8 . .
N16 C21 H21 111.8 . .
C20 C21 H21 111.8 . .
O8 C22 N15 125.1(7) . .
O8 C22 N16 126.2(6) . .
N15 C22 N16 108.7(6) . .
N14 C23 N3 112.9(5) . 2_746
N14 C23 H23A 109.0 . .
N3 C23 H23A 109.0 2_746 .
N14 C23 H23B 109.0 . .
N3 C23 H23B 109.0 2_746 .
H23A C23 H23B 107.8 . .
N1 C24 N16 114.6(5) 2_746 .
N1 C24 H24A 108.6 2_746 .
N16 C24 H24A 108.6 . .
N1 C24 H24B 108.6 2_746 .
N16 C24 H24B 108.6 . .
H24A C24 H24B 107.6 . .
O9 C25 N17 127.2(7) . .
O9 C25 N18 125.8(7) . .
N17 C25 N18 107.0(6) . .
N17 C26 N19 113.4(6) . .
N17 C26 C27 103.0(5) . .
N19 C26 C27 102.1(5) . .
N17 C26 H26 112.5 . .
N19 C26 H26 112.5 . .
C27 C26 H26 112.5 . .
N18 C27 N20 114.1(6) . .
N18 C27 C26 102.9(5) . .
N20 C27 C26 102.8(5) . .
N18 C27 H27 112.1 . .
N20 C27 H27 112.1 . .
C26 C27 H27 112.1 . .
O13 C28 N20 126.2(7) . .
O13 C28 N19 124.1(7) . .
N20 C28 N19 109.7(6) . .
N21 C29 N18 113.3(6) . .
N21 C29 H29A 108.9 . .
N18 C29 H29A 108.9 . .
N21 C29 H29B 108.9 . .
N18 C29 H29B 108.9 . .
H29A C29 H29B 107.7 . .
N20 C30 N23 113.8(6) . .
N20 C30 H30A 108.8 . .
N23 C30 H30A 108.8 . .
N20 C30 H30B 108.8 . .
N23 C30 H30B 108.8 . .
H30A C30 H30B 107.7 . .
O10 C31 N21 127.4(7) . .
O10 C31 N22 123.6(7) . .
N21 C31 N22 109.0(6) . .
N21 C32 N23 114.2(6) . .
N21 C32 C33 104.1(6) . .
N23 C32 C33 102.0(5) . .
N21 C32 H32 111.9 . .
N23 C32 H32 111.9 . .
C33 C32 H32 111.9 . .
N22 C33 N24 115.0(6) . .
N22 C33 C32 103.7(6) . .
N24 C33 C32 104.2(5) . .
N22 C33 H33 111.1 . .
N24 C33 H33 111.1 . .
C32 C33 H33 111.1 . .
O14 C34 N23 125.9(7) . .
O14 C34 N24 125.0(7) . .
N23 C34 N24 109.0(6) . .
N22 C35 N25 113.4(5) . .
N22 C35 H35A 108.9 . .
N25 C35 H35A 108.9 . .
N22 C35 H35B 108.9 . .
N25 C35 H35B 108.9 . .
H35A C35 H35B 107.7 . .
N27 C36 N24 113.2(6) . .
N27 C36 H36A 108.9 . .
N24 C36 H36A 108.9 . .
N27 C36 H36B 108.9 . .
N24 C36 H36B 108.9 . .
H36A C36 H36B 107.7 . .
O11 C37 N25 124.7(7) . .
O11 C37 N26 125.9(7) . .
N25 C37 N26 109.4(6) . .
N25 C38 N27 115.3(5) . .
N25 C38 C39 102.6(5) . .
N27 C38 C39 102.6(5) . .
N25 C38 H38 111.8 . .
N27 C38 H38 111.8 . .
C39 C38 H38 111.8 . .
N26 C39 N28 116.3(6) . .
N26 C39 C38 101.7(5) . .
N28 C39 C38 103.0(5) . .
N26 C39 H39 111.7 . .
N28 C39 H39 111.7 . .
C38 C39 H39 111.7 . .
O15 C40 N28 125.5(6) . .
O15 C40 N27 125.0(6) . .
N28 C40 N27 109.6(5) . .
N29 C41 N26 113.7(6) . .
N29 C41 H41A 108.8 . .
N26 C41 H41A 108.8 . .
N29 C41 H41B 108.8 . .
N26 C41 H41B 108.8 . .
H41A C41 H41B 107.7 . .
N31 C42 N28 116.1(5) . .
N31 C42 H42A 108.3 . .
N28 C42 H42A 108.3 . .
N31 C42 H42B 108.3 . .
N28 C42 H42B 108.3 . .
H42A C42 H42B 107.4 . .
O12 C43 N30 126.5(7) . .
O12 C43 N29 124.8(7) . .
N30 C43 N29 108.7(6) . .
N29 C44 N31 114.8(6) . .
N29 C44 C45 105.1(5) . .
N31 C44 C45 102.8(5) . .
N29 C44 H44 111.2 . .
N31 C44 H44 111.2 . .
C45 C44 H44 111.2 . .
N32 C45 N30 113.4(6) . .
N32 C45 C44 105.3(5) . .
N30 C45 C44 102.1(5) . .
N32 C45 H45 111.8 . .
N30 C45 H45 111.8 . .
C44 C45 H45 111.8 . .
O16 C46 N31 126.5(7) . .
O16 C46 N32 126.5(6) . .
N31 C46 N32 107.0(6) . .
N30 C47 N19 114.1(6) . 2_656
N30 C47 H47A 108.7 . .
N19 C47 H47A 108.7 2_656 .
N30 C47 H47B 108.7 . .
N19 C47 H47B 108.7 2_656 .
H47A C47 H47B 107.6 . .
N17 C48 N32 113.1(6) . 2_656
N17 C48 H48A 109.0 . .
N32 C48 H48A 109.0 2_656 .
N17 C48 H48B 109.0 . .
N32 C48 H48B 109.0 2_656 .
H48A C48 H48B 107.8 . .
C1 N1 C24 122.1(5) . 2_746
C1 N1 C2 112.8(5) . .
C24 N1 C2 121.6(5) 2_746 .
C1 N2 C3 112.3(5) . .
C1 N2 C5 122.3(6) . .
C3 N2 C5 125.3(5) . .
C4 N3 C2 113.0(5) . .
C4 N3 C23 123.2(5) . 2_746
C2 N3 C23 123.1(5) . 2_746
C4 N4 C6 121.5(5) . .
C4 N4 C3 112.6(5) . .
C6 N4 C3 125.7(5) . .
C7 N5 C5 122.9(5) . .
C7 N5 C8 112.7(5) . .
C5 N5 C8 124.1(5) . .
C7 N6 C11 122.9(5) . .
C7 N6 C9 112.4(5) . .
C11 N6 C9 120.9(5) . .
C10 N7 C6 122.1(5) . .
C10 N7 C8 112.4(5) . .
C6 N7 C8 124.4(5) . .
C10 N8 C12 122.4(5) . .
C10 N8 C9 112.7(5) . .
C12 N8 C9 120.9(5) . .
C13 N9 C14 110.4(5) . .
C13 N9 C11 124.9(6) . .
C14 N9 C11 123.1(6) . .
C13 N10 C17 120.5(6) . .
C13 N10 C15 111.3(5) . .
C17 N10 C15 121.4(5) . .
C16 N11 C12 120.2(5) . .
C16 N11 C14 110.4(5) . .
C12 N11 C14 123.1(5) . .
C16 N12 C15 112.3(5) . .
C16 N12 C18 122.4(5) . .
C15 N12 C18 124.1(5) . .
C19 N13 C17 120.4(5) . .
C19 N13 C20 111.8(5) . .
C17 N13 C20 121.9(5) . .
C19 N14 C23 122.6(5) . .
C19 N14 C21 112.9(5) . .
C23 N14 C21 121.8(5) . .
C22 N15 C18 122.7(6) . .
C22 N15 C20 112.2(5) . .
C18 N15 C20 122.6(5) . .
C22 N16 C24 122.3(5) . .
C22 N16 C21 111.6(5) . .
C24 N16 C21 121.8(6) . .
C25 N17 C26 113.3(6) . .
C25 N17 C48 120.8(6) . .
C26 N17 C48 120.9(6) . .
C25 N18 C27 113.4(5) . .
C25 N18 C29 122.1(6) . .
C27 N18 C29 121.7(6) . .
C28 N19 C47 123.4(6) . 2_656
C28 N19 C26 112.6(6) . .
C47 N19 C26 120.5(6) 2_656 .
C28 N20 C30 122.9(6) . .
C28 N20 C27 112.6(6) . .
C30 N20 C27 121.6(6) . .
C31 N21 C32 112.0(6) . .
C31 N21 C29 122.0(6) . .
C32 N21 C29 123.7(6) . .
C31 N22 C35 121.8(6) . .
C31 N22 C33 110.9(6) . .
C35 N22 C33 124.4(6) . .
C34 N23 C30 122.9(6) . .
C34 N23 C32 112.9(5) . .
C30 N23 C32 121.4(6) . .
C34 N24 C33 111.7(6) . .
C34 N24 C36 124.6(5) . .
C33 N24 C36 122.5(5) . .
C37 N25 C35 123.8(5) . .
C37 N25 C38 112.3(6) . .
C35 N25 C38 119.9(6) . .
C37 N26 C39 113.0(6) . .
C37 N26 C41 123.4(6) . .
C39 N26 C41 120.9(6) . .
C40 N27 C36 124.9(5) . .
C40 N27 C38 112.0(5) . .
C36 N27 C38 120.1(5) . .
C40 N28 C42 123.4(5) . .
C40 N28 C39 112.6(6) . .
C42 N28 C39 123.0(6) . .
C43 N29 C44 112.1(6) . .
C43 N29 C41 122.8(6) . .
C44 N29 C41 123.5(6) . .
C43 N30 C47 122.5(6) . .
C43 N30 C45 111.9(6) . .
C47 N30 C45 122.0(6) . .
C46 N31 C42 122.4(5) . .
C46 N31 C44 112.5(6) . .
C42 N31 C44 122.6(5) . .
C46 N32 C45 112.1(6) . .
C46 N32 C48 120.2(5) . 2_656
C45 N32 C48 124.5(6) . 2_656
C1 O1 Nd1 161.8(4) . .
C7 O2 Nd1 149.6(4) . .
C4 O5 Nd2 154.3(4) . .
C10 O6 Nd2 158.1(4) . .

loop_
_geom_bond_atom_site_label_1
_geom_bond_atom_site_label_2
_geom_bond_distance
_geom_bond_site_symmetry_2
N33 O18 1.262(8) .
N33 O19 1.278(8) .
N33 O17 1.291(8) .
O1W Nd1 2.469(7) .
O2W Nd1 2.553(6) .
O3W Nd1 2.482(6) .
O4W Nd1 2.511(6) .
O5W Nd1 2.491(6) .
O6W Nd1 2.570(8) .
O7W Nd1 2.495(7) .
O8W Nd2 2.504(5) .
O9W Nd2 2.503(5) .
O10W Nd2 2.438(6) .
O11W Nd2 2.524(5) .
O12W Nd2 2.459(5) .
O17 Nd2 2.668(6) .
O18 Nd2 2.529(6) .
Nd1 O1 2.473(5) .
Nd1 O2 2.513(5) .
Nd2 O6 2.428(4) .
Nd2 O5 2.471(4) .
Cl1 Cd1 2.422(2) .
Cl1 Cd1' 2.723(18) .
Cl2 Cd1 2.4239(19) .
Cl2 Cd1' 2.626(16) .
Cl3 Cd1' 1.729(17) .
Cl3 Cd1 2.488(2) .
Cl4 Cd1 2.467(3) .
C1 O1 1.228(8) .
C1 N1 1.365(8) .
C1 N2 1.373(8) .
C2 N3 1.437(8) .
C2 N1 1.453(9) .
C2 C3 1.554(9) .
C2 H2 0.9900 .
C3 N2 1.445(9) .
C3 N4 1.464(8) .
C3 H3 0.9900 .
C4 O5 1.235(8) .
C4 N3 1.358(8) .
C4 N4 1.359(8) .
C5 N5 1.451(8) .
C5 N2 1.464(8) .
C5 H5A 0.9800 .
C5 H5B 0.9800 .
C6 N7 1.450(8) .
C6 N4 1.459(8) .
C6 H6A 0.9800 .
C6 H6B 0.9800 .
C7 O2 1.245(8) .
C7 N5 1.349(8) .
C7 N6 1.353(8) .
C8 N5 1.458(8) .
C8 N7 1.461(8) .
C8 C9 1.555(9) .
C8 H8 0.9900 .
C9 N6 1.448(8) .
C9 N8 1.464(8) .
C9 H9 0.9900 .
C10 O6 1.219(8) .
C10 N8 1.370(8) .
C10 N7 1.378(9) .
C11 N9 1.430(8) .
C11 N6 1.444(8) .
C11 H11A 0.9800 .
C11 H11B 0.9800 .
C12 N11 1.437(8) .
C12 N8 1.455(8) .
C12 H12A 0.9800 .
C12 H12B 0.9800 .
C13 O3 1.248(9) .
C13 N10 1.355(9) .
C13 N9 1.367(9) .
C14 N9 1.428(8) .
C14 N11 1.470(8) .
C14 C15 1.526(9) .
C14 H14 0.9900 .
C15 N12 1.439(8) .
C15 N10 1.461(8) .
C15 H15 0.9900 .
C16 O7 1.238(8) .
C16 N12 1.362(9) .
C16 N11 1.373(9) .
C17 N10 1.441(8) .
C17 N13 1.456(8) .
C17 H17A 0.9800 .
C17 H17B 0.9800 .
C18 N15 1.426(8) .
C18 N12 1.456(8) .
C18 H18A 0.9800 .
C18 H18B 0.9800 .
C19 O4 1.216(8) .
C19 N14 1.357(9) .
C19 N13 1.387(8) .
C20 N15 1.444(8) .
C20 N13 1.457(8) .
C20 C21 1.542(9) .
C20 H20 0.9900 .
C21 N14 1.457(8) .
C21 N16 1.459(8) .
C21 H21 0.9900 .
C22 O8 1.233(8) .
C22 N15 1.369(8) .
C22 N16 1.369(9) .
C23 N14 1.444(8) .
C23 N3 1.474(8) 2_746
C23 H23A 0.9800 .
C23 H23B 0.9800 .
C24 N1 1.443(8) 2_746
C24 N16 1.449(8) .
C24 H24A 0.9800 .
C24 H24B 0.9800 .
C25 O9 1.204(9) .
C25 N17 1.387(9) .
C25 N18 1.391(9) .
C26 N17 1.435(9) .
C26 N19 1.468(9) .
C26 C27 1.588(9) .
C26 H26 0.9900 .
C27 N18 1.435(8) .
C27 N20 1.462(9) .
C27 H27 0.9900 .
C28 O13 1.236(9) .
C28 N20 1.354(10) .
C28 N19 1.362(9) .
C29 N21 1.442(9) .
C29 N18 1.453(9) .
C29 H29A 0.9800 .
C29 H29B 0.9800 .
C30 N20 1.445(9) .
C30 N23 1.451(9) .
C30 H30A 0.9800 .
C30 H30B 0.9800 .
C31 O10 1.232(9) .
C31 N21 1.354(9) .
C31 N22 1.385(9) .
C32 N21 1.432(9) .
C32 N23 1.478(8) .
C32 C33 1.541(10) .
C32 H32 0.9900 .
C33 N22 1.440(9) .
C33 N24 1.454(9) .
C33 H33 0.9900 .
C34 O14 1.220(8) .
C34 N23 1.339(9) .
C34 N24 1.371(9) .
C35 N22 1.426(9) .
C35 N25 1.453(9) .
C35 H35A 0.9800 .
C35 H35B 0.9800 .
C36 N27 1.439(9) .
C36 N24 1.460(9) .
C36 H36A 0.9800 .
C36 H36B 0.9800 .
C37 O11 1.248(8) .
C37 N25 1.336(9) .
C37 N26 1.339(9) .
C38 N25 1.456(8) .
C38 N27 1.476(8) .
C38 C39 1.568(10) .
C38 H38 0.9900 .
C39 N26 1.455(9) .
C39 N28 1.460(8) .
C39 H39 0.9900 .
C40 O15 1.226(8) .
C40 N28 1.358(9) .
C40 N27 1.359(9) .
C41 N29 1.444(9) .
C41 N26 1.455(10) .
C41 H41A 0.9800 .
C41 H41B 0.9800 .
C42 N31 1.432(8) .
C42 N28 1.436(9) .
C42 H42A 0.9800 .
C42 H42B 0.9800 .
C43 O12 1.237(8) .
C43 N30 1.352(9) .
C43 N29 1.363(9) .
C44 N29 1.429(9) .
C44 N31 1.456(8) .
C44 C45 1.524(10) .
C44 H44 0.9900 .
C45 N32 1.419(9) .
C45 N30 1.479(8) .
C45 H45 0.9900 .
C46 O16 1.222(8) .
C46 N31 1.373(8) .
C46 N32 1.390(9) .
C47 N30 1.441(9) .
C47 N19 1.446(9) 2_656
C47 H47A 0.9800 .
C47 H47B 0.9800 .
C48 N17 1.442(9) .
C48 N32 1.457(9) 2_656
C48 H48A 0.9800 .
C48 H48B 0.9800 .
N1 C24 1.443(8) 2_746
N3 C23 1.474(8) 2_746
N19 C47 1.446(9) 2_656
N32 C48 1.457(9) 2_656

loop_
_platon_squeeze_void_nr
_platon_squeeze_void_average_x
_platon_squeeze_void_average_y
_platon_squeeze_void_average_z
_platon_squeeze_void_volume
_platon_squeeze_void_count_electrons
_platon_squeeze_void_content
1 -0.500 0.331 1.000 461 181 ' '
2 0.129 0.371 0.500 672 238 ' '
3 0.040 0.986 0.411 19 10 ' '
4 0.130 0.914 0.039 24 9 ' '
5 0.175 0.159 -0.006 11 10 ' '
6 0.870 0.086 0.961 23 10 ' '
7 0.825 0.841 0.006 11 11 ' '
8 0.960 0.014 0.590 20 10 ' '
